data_2211651
loop_
_publ_author_name
'Malin Hannah Sandstr\"om'
'Dan Bostr\"om'

_publ_section_title
;
 Ca~10~K(PO~4~)~7~ from single-crystal data
;
_journal_coeditor_code WM2060
_journal_issue 12
_journal_name_full 'Acta Crystallographica Section E'
_journal_page_first i253
_journal_page_last i255
_journal_paper_doi 10.1107/S1600536806047003
_journal_volume 62
_journal_year 2006
_chemical_formula_iupac 'Ca10 K (P O4)7'
_chemical_formula_moiety '7(O4 P) , 10(Ca) , K'
_chemical_formula_structural 'Ca10 K (P O4)7'
_chemical_formula_sum 'Ca10 K O28 P7'
_chemical_formula_weight 1104.692
_chemical_name_common
;
decacalcium potassium heptakis(orthophosphate)
;
_chemical_name_systematic
;
decacalcium potassium heptakis(orthophosphate)
;
_space_group_IT_number 161
_symmetry_cell_setting trigonal
_symmetry_space_group_name_Hall 'R 3 -2"c'
_symmetry_space_group_name_H-M 'R 3 c :H'
_atom_sites_solution_primary direct
_atom_sites_solution_secondary difmap
_cell_angle_alpha 90.00
_cell_angle_beta 90.00
_cell_angle_gamma 120.00
_cell_formula_units_Z 6
_cell_length_a 10.4630(4)
_cell_length_b 10.4630(4)
_cell_length_c 37.2410(10)
_cell_measurement_reflns_used 1961
_cell_measurement_temperature 295(2)
_cell_measurement_theta_max 30.01
_cell_measurement_theta_min 3.14
_cell_volume 3530.7(2)
_computing_cell_refinement 'SCALEPACK (Otwinowski & Minor, 1997)'
_computing_data_collection 'COLLECT (Nonius, 1999)'
_computing_data_reduction 'SCALEPACK and DENZO (Otwinowski & Minor, 1997)'
_computing_molecular_graphics 'ATOMS (Dowty, 2000)'
_computing_publication_material 'SHELXL97 and local procedures'
_computing_structure_refinement 'SHELXL97 (Sheldrick, 1997)'
_computing_structure_solution 'SIR97 (Altomare <i>et al.</i>,  1999)'
_diffrn_ambient_temperature 295(2)
_diffrn_measured_fraction_theta_full 0.999
_diffrn_measured_fraction_theta_max 0.999
_diffrn_measurement_device_type 'Nonius KappaCCD area-detector'
_diffrn_measurement_method '\f and \w'
_diffrn_radiation_monochromator graphite
_diffrn_radiation_type MoK\a
_diffrn_radiation_wavelength 0.71073
_diffrn_reflns_av_R_equivalents 0.0723
_diffrn_reflns_av_sigmaI/netI 0.0320
_diffrn_reflns_limit_h_max 14
_diffrn_reflns_limit_h_min -14
_diffrn_reflns_limit_k_max 14
_diffrn_reflns_limit_k_min -14
_diffrn_reflns_limit_l_max 52
_diffrn_reflns_limit_l_min -51
_diffrn_reflns_number 30685
_diffrn_reflns_theta_full 30.01
_diffrn_reflns_theta_max 30.01
_diffrn_reflns_theta_min 3.14
_diffrn_standards_number 0
_exptl_absorpt_coefficient_mu 3.013
_exptl_absorpt_correction_T_max 0.814
_exptl_absorpt_correction_T_min 0.681
_exptl_absorpt_correction_type multi-scan
_exptl_absorpt_process_details '(SORTAV; Blessing, 1995)'
_exptl_crystal_colour colourless
_exptl_crystal_density_diffrn 3.117
_exptl_crystal_density_method 'not measured'
_exptl_crystal_description Fragment
_exptl_crystal_F_000 3288
_exptl_crystal_size_max 0.24
_exptl_crystal_size_mid 0.13
_exptl_crystal_size_min 0.07
_refine_diff_density_max 0.699
_refine_diff_density_min -0.719
_refine_ls_abs_structure_details 'Flack (1983), with 1145 Friedel Pairs'
_refine_ls_abs_structure_Flack 0.41(4)
_refine_ls_extinction_coef 0.00067(5)
_refine_ls_extinction_expression Fc^*^=kFc[1+0.001xFc^2^\l^3^/sin(2\q)]^-1/4^
_refine_ls_extinction_method 'SHELXL97 (Sheldrick, 1997)'
_refine_ls_goodness_of_fit_ref 1.085
_refine_ls_matrix_type full
_refine_ls_number_parameters 141
_refine_ls_number_reflns 2300
_refine_ls_number_restraints 1
_refine_ls_restrained_S_all 1.085
_refine_ls_R_factor_all 0.0270
_refine_ls_R_factor_gt 0.0262
_refine_ls_shift/su_max 0.000
_refine_ls_shift/su_mean 0.000
_refine_ls_structure_factor_coef Fsqd
_refine_ls_weighting_details 'w = 1/[\s^2^(Fo^2^)+(0.0247P)^2^+16.2214P] where P=(Fo^2^+2Fc^2^)/3'
_refine_ls_weighting_scheme calc
_refine_ls_wR_factor_gt 0.0636
_refine_ls_wR_factor_ref 0.0642
_reflns_number_gt 2257
_reflns_number_total 2300
_reflns_threshold_expression I>2\s(I)
_cod_data_source_file wm2060.cif
_cod_data_source_block I
_cod_original_sg_symbol_H-M 'R 3 c'
_cod_original_formula_sum 'Ca10 K O28 P7 '
_cod_database_code 2211651
_cod_database_fobs_code 2211651

loop_
_symmetry_equiv_pos_as_xyz
'x, y, z'
'-y, x-y, z'
'-x+y, -x, z'
'-x+y, y, z+1/2'
'x, x-y, z+1/2'
'-y, -x, z+1/2'
'x+2/3, y+1/3, z+1/3'
'-y+2/3, x-y+1/3, z+1/3'
'-x+y+2/3, -x+1/3, z+1/3'
'-x+y+2/3, y+1/3, z+5/6'
'x+2/3, x-y+1/3, z+5/6'
'-y+2/3, -x+1/3, z+5/6'
'x+1/3, y+2/3, z+2/3'
'-y+1/3, x-y+2/3, z+2/3'
'-x+y+1/3, -x+2/3, z+2/3'
'-x+y+1/3, y+2/3, z+7/6'
'x+1/3, x-y+2/3, z+7/6'
'-y+1/3, -x+2/3, z+7/6'

loop_
_atom_site_type_symbol
_atom_site_label
_atom_site_fract_x
_atom_site_fract_y
_atom_site_fract_z
_atom_site_U_iso_or_equiv
_atom_site_adp_type
_atom_site_calc_flag
_atom_site_refinement_flags
_atom_site_occupancy
Ca Ca1 0.40150(9) 0.18804(8) 0.02636(2) 0.01208(17) Uani d . 1
Ca Ca2 0.39240(8) 0.19151(8) 0.13207(2) 0.00867(16) Uani d . 1
Ca Ca3 0.17676(9) 0.38629(8) 0.10021(2) 0.00896(16) Uani d . 1
Ca Ca5 0.3333 0.6667 0.03389(4) 0.0121(2) Uani d S 1
K K1 0.0000 0.0000 0.04930(6) 0.0258(4) Uani d S 1
P P1 0.0000 0.0000 0.13478(5) 0.0071(3) Uani d S 1
P P2 0.13778(12) 0.31542(11) 0.00163(3) 0.00827(19) Uani d . 1
P P3 0.48417(11) 0.47201(11) 0.06596(3) 0.00761(18) Uani d . 1
O O11 0.0000 0.0000 0.17570(14) 0.0117(9) Uani d S 1
O O12 0.0076(4) 0.1433(3) 0.12131(9) 0.0148(5) Uani d . 1
O O21 0.0936(4) 0.2842(4) 0.04129(9) 0.0173(6) Uani d . 1
O O22 0.2174(4) 0.2337(4) -0.01054(9) 0.0178(6) Uani d . 1
O O23 -0.0055(3) 0.2739(3) -0.01925(8) 0.0119(5) Uani d . 1
O O24 0.2394(3) 0.4817(3) -0.00595(10) 0.0155(6) Uani d . 1
O O31 0.4110(3) 0.5634(3) 0.07578(9) 0.0134(6) Uani d . 1
O O32 0.5071(3) 0.4700(3) 0.02542(8) 0.0117(5) Uani d . 1
O O33 0.6356(3) 0.5445(4) 0.08409(8) 0.0175(6) Uani d . 1
O O34 0.3802(3) 0.3124(3) 0.07805(8) 0.0131(5) Uani d . 1

loop_
_atom_site_aniso_label
_atom_site_aniso_U_11
_atom_site_aniso_U_22
_atom_site_aniso_U_33
_atom_site_aniso_U_12
_atom_site_aniso_U_13
_atom_site_aniso_U_23
Ca1 0.0152(4) 0.0114(3) 0.0108(3) 0.0074(3) -0.0011(3) -0.0027(3)
Ca2 0.0090(4) 0.0093(3) 0.0077(3) 0.0046(3) 0.0001(3) -0.0009(2)
Ca3 0.0087(3) 0.0091(3) 0.0084(3) 0.0039(3) 0.0008(3) 0.0019(3)
Ca5 0.0141(3) 0.0141(3) 0.0082(5) 0.00705(17) 0.000 0.000
K1 0.0234(6) 0.0234(6) 0.0305(9) 0.0117(3) 0.000 0.000
P1 0.0055(4) 0.0055(4) 0.0104(7) 0.0028(2) 0.000 0.000
P2 0.0091(4) 0.0080(4) 0.0083(4) 0.0047(3) 0.0010(3) 0.0007(3)
P3 0.0079(4) 0.0080(4) 0.0073(4) 0.0043(3) -0.0003(3) -0.0008(3)
O11 0.0113(14) 0.0113(14) 0.012(2) 0.0057(7) 0.000 0.000
O12 0.0150(12) 0.0109(12) 0.0212(14) 0.0085(11) 0.0061(11) 0.0057(11)
O21 0.0202(15) 0.0222(15) 0.0113(13) 0.0121(14) 0.0012(11) 0.0001(11)
O22 0.0244(16) 0.0271(16) 0.0128(13) 0.0210(14) -0.0019(11) -0.0046(11)
O23 0.0110(13) 0.0125(12) 0.0119(12) 0.0056(10) -0.0017(10) -0.0013(10)
O24 0.0077(12) 0.0123(14) 0.0243(15) 0.0034(11) 0.0010(11) 0.0040(11)
O31 0.0105(13) 0.0098(13) 0.0204(15) 0.0056(11) 0.0039(10) -0.0020(10)
O32 0.0160(13) 0.0119(13) 0.0082(12) 0.0077(11) -0.0006(10) -0.0020(9)
O33 0.0120(14) 0.0246(15) 0.0132(13) 0.0070(12) -0.0033(10) -0.0003(11)
O34 0.0177(13) 0.0082(12) 0.0112(12) 0.0049(10) 0.0019(10) 0.0004(9)

loop_
_atom_type_symbol
_atom_type_description
_atom_type_scat_dispersion_real
_atom_type_scat_dispersion_imag
_atom_type_scat_source
Ca Ca 0.2262 0.3064 'International Tables Vol C Tables 4.2.6.8 and 6.1.1.4'
K K 0.2009 0.2494 'International Tables Vol C Tables 4.2.6.8 and 6.1.1.4'
P P 0.1023 0.0942 'International Tables Vol C Tables 4.2.6.8 and 6.1.1.4'
O O 0.0106 0.0060 'International Tables Vol C Tables 4.2.6.8 and 6.1.1.4'

loop_
_geom_angle_atom_site_label_1
_geom_angle_atom_site_label_2
_geom_angle_atom_site_label_3
_geom_angle_site_symmetry_1
_geom_angle_site_symmetry_3
_geom_angle
O23 Ca1 O34 3 . 147.83(11)
O23 Ca1 O11 3 10_554 106.89(13)
O34 Ca1 O11 . 10_554 104.73(12)
O23 Ca1 O32 3 2_655 74.37(10)
O34 Ca1 O32 . 2_655 124.88(11)
O11 Ca1 O32 10_554 2_655 66.49(7)
O23 Ca1 O33 3 2_655 114.57(10)
O34 Ca1 O33 . 2_655 68.83(11)
O11 Ca1 O33 10_554 2_655 93.46(13)
O32 Ca1 O33 2_655 2_655 58.23(9)
O23 Ca1 O32 3 . 130.93(11)
O34 Ca1 O32 . . 59.54(9)
O11 Ca1 O32 10_554 . 65.78(7)
O32 Ca1 O32 2_655 . 130.90(12)
O33 Ca1 O32 2_655 . 114.29(11)
O23 Ca1 O22 3 . 67.81(10)
O34 Ca1 O22 . . 92.66(10)
O11 Ca1 O22 10_554 . 116.91(12)
O32 Ca1 O22 2_655 . 141.29(11)
O33 Ca1 O22 2_655 . 148.07(13)
O32 Ca1 O22 . . 73.46(10)
O23 Ca1 O21 3 3 57.22(9)
O34 Ca1 O21 . 3 100.33(10)
O11 Ca1 O21 10_554 3 140.24(7)
O32 Ca1 O21 2_655 3 73.90(9)
O33 Ca1 O21 2_655 3 67.55(10)
O32 Ca1 O21 . 3 153.48(11)
O22 Ca1 O21 . 3 91.89(11)
O23 Ca1 O12 3 12_554 71.37(10)
O34 Ca1 O12 . 12_554 125.96(9)
O11 Ca1 O12 10_554 12_554 53.14(12)
O32 Ca1 O12 2_655 12_554 93.25(9)
O33 Ca1 O12 2_655 12_554 144.46(9)
O32 Ca1 O12 . 12_554 66.60(9)
O22 Ca1 O12 . 12_554 67.46(10)
O21 Ca1 O12 3 12_554 128.59(10)
O23 Ca1 P3 3 . 154.82(8)
O11 Ca1 P3 10_554 . 80.96(7)
O32 Ca1 P3 2_655 . 129.60(8)
O33 Ca1 P3 2_655 . 88.18(8)
O22 Ca1 P3 . . 87.22(7)
O21 Ca1 P3 3 . 130.07(8)
O12 Ca1 P3 12_554 . 96.78(7)
O23 Ca1 P3 3 2_655 94.55(7)
O34 Ca1 P3 . 2_655 97.03(9)
O11 Ca1 P3 10_554 2_655 79.11(7)
O32 Ca1 P3 . 2_655 127.93(8)
O22 Ca1 P3 . 2_655 158.46(8)
O21 Ca1 P3 3 2_655 67.50(7)
O12 Ca1 P3 12_554 2_655 120.01(6)
P3 Ca1 P3 . 2_655 110.53(5)
O34 Ca1 P2 . 3 126.91(8)
O11 Ca1 P2 10_554 3 125.58(8)
O32 Ca1 P2 2_655 3 70.20(7)
O33 Ca1 P2 2_655 3 90.50(8)
O32 Ca1 P2 . 3 153.15(8)
O22 Ca1 P2 . 3 80.00(8)
O12 Ca1 P2 12_554 3 99.59(7)
P3 Ca1 P2 . 3 153.45(4)
P3 Ca1 P2 2_655 3 78.79(3)
O33 Ca2 O32 2_655 16_544 141.82(11)
O33 Ca2 O34 2_655 . 72.43(11)
O32 Ca2 O34 16_544 . 140.90(10)
O33 Ca2 O24 2_655 16_544 79.91(11)
O32 Ca2 O24 16_544 16_544 79.72(12)
O34 Ca2 O24 . 16_544 135.89(11)
O33 Ca2 O24 2_655 17_554 122.01(12)
O32 Ca2 O24 16_544 17_554 81.65(11)
O34 Ca2 O24 . 17_554 93.32(11)
O24 Ca2 O24 16_544 17_554 72.98(16)
O33 Ca2 O12 2_655 3 85.93(11)
O32 Ca2 O12 16_544 3 78.51(11)
O34 Ca2 O12 . 3 89.24(11)
O24 Ca2 O12 16_544 3 122.73(11)
O24 Ca2 O12 17_554 3 151.35(11)
O33 Ca2 O23 2_655 17_554 142.32(13)
O32 Ca2 O23 16_544 17_554 74.50(10)
O34 Ca2 O23 . 17_554 69.97(10)
O24 Ca2 O23 16_544 17_554 127.52(12)
O24 Ca2 O23 17_554 17_554 58.73(10)
O12 Ca2 O23 3 17_554 95.85(9)
O33 Ca2 O22 2_655 16_544 72.65(10)
O32 Ca2 O22 16_544 16_544 69.24(10)
O34 Ca2 O22 . 16_544 139.85(11)
O24 Ca2 O22 16_544 16_544 53.66(9)
O24 Ca2 O22 17_554 16_544 122.03(11)
O12 Ca2 O22 3 16_544 69.12(9)
O23 Ca2 O22 17_554 16_544 142.75(11)
O33 Ca2 P2 2_655 17_554 142.49(9)
O32 Ca2 P2 16_544 17_554 72.79(7)
O34 Ca2 P2 . 17_554 83.90(7)
O24 Ca2 P2 16_544 17_554 99.07(9)
O24 Ca2 P2 17_554 17_554 29.45(7)
O12 Ca2 P2 3 17_554 123.18(8)
O23 Ca2 P2 17_554 17_554 29.68(7)
O22 Ca2 P2 16_544 17_554 136.24(8)
O33 Ca2 P2 2_655 16_544 74.25(8)
O32 Ca2 P2 16_544 16_544 73.27(8)
O34 Ca2 P2 . 16_544 145.60(8)
O24 Ca2 P2 17_554 16_544 97.11(9)
O12 Ca2 P2 3 16_544 96.74(8)
O23 Ca2 P2 17_554 16_544 142.11(9)
P2 Ca2 P2 17_554 16_544 119.30(5)
O33 Ca2 Ca3 2_655 3 51.18(9)
O32 Ca2 Ca3 16_544 3 96.78(7)
O34 Ca2 Ca3 . 3 98.60(7)
O24 Ca2 Ca3 16_544 3 89.54(8)
O24 Ca2 Ca3 17_554 3 162.47(8)
O23 Ca2 Ca3 17_554 3 137.82(7)
P2 Ca2 Ca3 17_554 3 164.86(3)
P2 Ca2 Ca3 16_544 3 65.94(3)
O33 Ca2 P1 2_655 . 105.98(9)
O32 Ca2 P1 16_544 . 67.13(8)
O34 Ca2 P1 . . 88.30(8)
O24 Ca2 P1 16_544 . 132.82(8)
O24 Ca2 P1 17_554 . 130.09(8)
O23 Ca2 P1 17_554 . 75.45(7)
O22 Ca2 P1 16_544 . 82.81(6)
P2 Ca2 P1 17_554 . 101.86(3)
P2 Ca2 P1 16_544 . 109.01(3)
Ca3 Ca2 P1 3 . 63.46(2)
O23 Ca3 O12 17_554 . 84.15(12)
O23 Ca3 O31 17_554 . 81.69(11)
O12 Ca3 O31 . . 151.13(10)
O23 Ca3 O21 17_554 . 140.71(11)
O12 Ca3 O21 . . 85.21(12)
O31 Ca3 O21 . . 90.00(12)
O23 Ca3 O31 17_554 3_565 129.47(11)
O12 Ca3 O31 . 3_565 134.81(10)
O31 Ca3 O31 . 3_565 72.30(15)
O21 Ca3 O31 . 3_565 82.76(11)
O23 Ca3 O22 17_554 18_554 71.01(11)
O12 Ca3 O22 . 18_554 80.65(11)
O31 Ca3 O22 . 18_554 117.67(12)
O21 Ca3 O22 . 18_554 143.48(12)
O31 Ca3 O22 3_565 18_554 83.74(11)
O23 Ca3 O34 17_554 . 67.12(9)
O12 Ca3 O34 . . 93.77(9)
O31 Ca3 O34 . . 57.51(9)
O21 Ca3 O34 . . 76.02(11)
O31 Ca3 O34 3_565 . 124.71(11)
O22 Ca3 O34 18_554 . 138.10(12)
O23 Ca3 O33 17_554 3_565 144.28(11)
O12 Ca3 O33 . 3_565 78.58(10)
O31 Ca3 O33 . 3_565 125.84(11)
O21 Ca3 O33 . 3_565 68.79(10)
O31 Ca3 O33 3_565 3_565 56.45(10)
O22 Ca3 O33 18_554 3_565 75.46(10)
O34 Ca3 O33 . 3_565 144.43(11)
O23 Ca3 P3 17_554 . 73.36(7)
O12 Ca3 P3 . . 122.99(8)
O31 Ca3 P3 . . 28.32(7)
O21 Ca3 P3 . . 81.24(9)
O31 Ca3 P3 3_565 . 97.90(8)
O22 Ca3 P3 18_554 . 134.29(10)
O33 Ca3 P3 3_565 . 141.84(8)
O23 Ca3 P3 17_554 3_565 148.98(8)
O12 Ca3 P3 . 3_565 107.37(8)
O31 Ca3 P3 . 3_565 97.58(8)
O21 Ca3 P3 . 3_565 70.04(8)
O31 Ca3 P3 3_565 3_565 28.15(7)
O22 Ca3 P3 18_554 3_565 82.34(8)
O34 Ca3 P3 . 3_565 137.77(8)
O33 Ca3 P3 3_565 3_565 28.85(7)
P3 Ca3 P3 . 3_565 118.84(5)
O23 Ca3 Ca2 17_554 2 107.20(8)
O31 Ca3 Ca2 . 2 164.58(8)
O21 Ca3 Ca2 . 2 90.55(8)
O31 Ca3 Ca2 3_565 2 92.48(8)
O22 Ca3 Ca2 18_554 2 56.34(9)
O34 Ca3 Ca2 . 2 137.29(6)
P3 Ca3 Ca2 . 2 165.81(4)
P3 Ca3 Ca2 3_565 2 68.21(3)
O23 Ca3 Ca5 17_554 . 118.91(8)
O12 Ca3 Ca5 . . 153.98(9)
O21 Ca3 Ca5 . . 69.33(8)
O22 Ca3 Ca5 18_554 . 116.70(8)
O34 Ca3 Ca5 . . 85.45(6)
O33 Ca3 Ca5 3_565 . 86.97(7)
P3 Ca3 Ca5 . . 59.89(2)
P3 Ca3 Ca5 3_565 . 59.68(3)
Ca2 Ca3 Ca5 2 . 127.75(3)
O24 Ca5 O24 3_565 . 80.86(14)
O24 Ca5 O24 3_565 2_665 80.86(14)
O24 Ca5 O24 . 2_665 80.86(14)
O24 Ca5 O31 3_565 . 176.36(13)
O24 Ca5 O31 . . 98.69(10)
O24 Ca5 O31 2_665 . 102.65(10)
O24 Ca5 O31 3_565 3_565 98.69(10)
O24 Ca5 O31 . 3_565 102.66(10)
O24 Ca5 O31 2_665 3_565 176.36(13)
O31 Ca5 O31 . 3_565 77.86(13)
O24 Ca5 O31 3_565 2_665 102.66(10)
O24 Ca5 O31 . 2_665 176.36(13)
O24 Ca5 O31 2_665 2_665 98.69(10)
O31 Ca5 O31 . 2_665 77.86(13)
O31 Ca5 O31 3_565 2_665 77.85(13)
O24 Ca5 P3 3_565 2_665 85.72(8)
O24 Ca5 P3 . 2_665 159.09(11)
O24 Ca5 P3 2_665 2_665 81.24(8)
O31 Ca5 P3 . 2_665 95.69(9)
O31 Ca5 P3 3_565 2_665 95.13(9)
O24 Ca5 P3 3_565 3_565 81.24(8)
O24 Ca5 P3 . 3_565 85.72(8)
O24 Ca5 P3 2_665 3_565 159.09(11)
O31 Ca5 P3 . 3_565 95.13(9)
O31 Ca5 P3 2_665 3_565 95.69(9)
P3 Ca5 P3 2_665 3_565 108.08(3)
O24 Ca5 P3 3_565 . 159.09(11)
O24 Ca5 P3 . . 81.23(8)
O24 Ca5 P3 2_665 . 85.71(8)
O31 Ca5 P3 3_565 . 95.69(9)
O31 Ca5 P3 2_665 . 95.13(9)
P3 Ca5 P3 2_665 . 108.07(3)
P3 Ca5 P3 3_565 . 108.07(3)
O24 Ca5 P2 . 3_565 98.65(9)
O24 Ca5 P2 2_665 3_565 94.70(9)
O31 Ca5 P2 . 3_565 157.15(10)
O31 Ca5 P2 3_565 3_565 83.91(7)
O31 Ca5 P2 2_665 3_565 84.98(7)
P3 Ca5 P2 2_665 3_565 72.18(3)
P3 Ca5 P2 3_565 3_565 71.48(3)
P3 Ca5 P2 . 3_565 179.55(5)
O24 Ca5 P2 3_565 . 94.70(9)
O24 Ca5 P2 2_665 . 98.65(9)
O31 Ca5 P2 . . 83.90(7)
O31 Ca5 P2 3_565 . 84.98(7)
O31 Ca5 P2 2_665 . 157.14(10)
P3 Ca5 P2 2_665 . 179.54(5)
P3 Ca5 P2 3_565 . 72.17(3)
P3 Ca5 P2 . . 71.47(3)
P2 Ca5 P2 3_565 . 108.28(3)
O24 Ca5 P2 3_565 2_665 98.65(9)
O24 Ca5 P2 . 2_665 94.70(9)
O31 Ca5 P2 . 2_665 84.98(7)
O31 Ca5 P2 3_565 2_665 157.14(10)
O31 Ca5 P2 2_665 2_665 83.90(7)
P3 Ca5 P2 2_665 2_665 71.47(3)
P3 Ca5 P2 3_565 2_665 179.55(5)
P3 Ca5 P2 . 2_665 72.17(3)
P2 Ca5 P2 3_565 2_665 108.27(3)
P2 Ca5 P2 . 2_665 108.28(3)
O21 K1 O21 . 2 118.74(3)
O21 K1 O21 . 3 118.74(3)
O21 K1 O21 2 3 118.74(3)
O21 K1 O12 . . 69.05(9)
O21 K1 O12 2 . 102.30(10)
O21 K1 O12 3 . 116.25(11)
O21 K1 O12 . 2 116.24(11)
O21 K1 O12 2 2 69.06(9)
O21 K1 O12 3 2 102.30(10)
O12 K1 O12 . 2 48.97(9)
O21 K1 O12 . 3 102.29(10)
O21 K1 O12 2 3 116.25(11)
O21 K1 O12 3 3 69.06(9)
O12 K1 O12 . 3 48.97(9)
O12 K1 O12 2 3 48.97(9)
O21 K1 P1 . . 96.49(9)
O21 K1 P1 2 . 96.49(9)
O21 K1 P1 3 . 96.49(9)
O21 K1 O22 . 3 126.22(12)
O21 K1 O22 2 3 80.06(10)
O21 K1 O22 3 3 49.40(9)
O12 K1 O22 . 3 161.51(9)
O12 K1 O22 2 3 117.52(8)
O12 K1 O22 3 3 113.33(8)
P1 K1 O22 . 3 133.30(6)
O21 K1 O22 . 2 80.06(10)
O21 K1 O22 2 2 49.40(9)
O21 K1 O22 3 2 126.21(12)
O12 K1 O22 . 2 117.52(8)
O12 K1 O22 2 2 113.34(8)
O12 K1 O22 3 2 161.51(9)
P1 K1 O22 . 2 133.30(6)
O22 K1 O22 3 2 78.14(9)
O21 K1 O22 . . 49.40(9)
O21 K1 O22 2 . 126.21(12)
O21 K1 O22 3 . 80.06(10)
O12 K1 O22 . . 113.34(8)
O12 K1 O22 2 . 161.51(9)
O12 K1 O22 3 . 117.52(8)
P1 K1 O22 . . 133.30(6)
O22 K1 O22 3 . 78.14(10)
O22 K1 O22 2 . 78.14(10)
O21 K1 P2 . . 26.11(7)
O21 K1 P2 2 . 116.64(9)
O21 K1 P2 3 . 105.72(8)
O12 K1 P2 . . 95.07(6)
O12 K1 P2 2 . 141.99(7)
O12 K1 P2 3 . 120.74(7)
P1 K1 P2 . . 121.78(4)
O22 K1 P2 3 . 100.24(8)
O22 K1 P2 2 . 68.43(7)
O22 K1 P2 . . 26.65(6)
O21 K1 P2 . 2 105.72(8)
O21 K1 P2 2 2 26.11(7)
O21 K1 P2 3 2 116.64(9)
O12 K1 P2 . 2 120.74(7)
O12 K1 P2 2 2 95.07(6)
O12 K1 P2 3 2 141.99(7)
P1 K1 P2 . 2 121.78(4)
O22 K1 P2 3 2 68.43(7)
O22 K1 P2 2 2 26.65(6)
O22 K1 P2 . 2 100.24(8)
P2 K1 P2 . 2 94.82(5)
O11 P1 O12 . 2 108.94(13)
O11 P1 O12 . . 108.95(13)
O12 P1 O12 2 . 109.99(13)
O11 P1 O12 . 3 108.94(13)
O12 P1 O12 2 3 109.99(13)
O12 P1 O12 . 3 109.99(13)
O11 P1 K1 . . 180.0
O12 P1 K1 2 . 71.06(13)
O12 P1 K1 . . 71.05(13)
O12 P1 K1 3 . 71.06(13)
O11 P1 Ca1 . 17_444 47.97(3)
O12 P1 Ca1 2 17_444 67.16(13)
O12 P1 Ca1 . 17_444 102.22(12)
O12 P1 Ca1 3 17_444 145.96(13)
K1 P1 Ca1 . 17_444 132.03(3)
O11 P1 Ca1 . 18_554 47.97(3)
O12 P1 Ca1 2 18_554 145.96(13)
O12 P1 Ca1 . 18_554 67.16(13)
O12 P1 Ca1 3 18_554 102.22(12)
Ca1 P1 Ca1 17_444 18_554 80.08(4)
O11 P1 Ca1 . 16_544 47.97(3)
O12 P1 Ca1 2 16_544 102.22(12)
O12 P1 Ca1 . 16_544 145.96(13)
O12 P1 Ca1 3 16_544 67.16(13)
K1 P1 Ca1 . 16_544 132.03(3)
Ca1 P1 Ca1 17_444 16_544 80.08(4)
Ca1 P1 Ca1 18_554 16_544 80.08(4)
O11 P1 Ca2 . 3 91.63(3)
O12 P1 Ca2 . 3 145.57(13)
O12 P1 Ca2 3 3 87.67(12)
K1 P1 Ca2 . 3 88.37(3)
Ca1 P1 Ca2 17_444 3 71.02(2)
Ca1 P1 Ca2 18_554 3 139.54(6)
Ca1 P1 Ca2 16_544 3 67.75(2)
O11 P1 Ca2 . . 91.63(3)
O12 P1 Ca2 2 . 145.57(13)
O12 P1 Ca2 . . 87.67(12)
K1 P1 Ca2 . . 88.37(3)
Ca1 P1 Ca2 17_444 . 139.54(6)
Ca1 P1 Ca2 18_554 . 67.75(2)
Ca1 P1 Ca2 16_544 . 71.02(2)
Ca2 P1 Ca2 3 . 119.920(4)
O11 P1 Ca2 . 2 91.63(3)
O12 P1 Ca2 2 2 87.67(12)
O12 P1 Ca2 3 2 145.58(13)
K1 P1 Ca2 . 2 88.37(3)
Ca1 P1 Ca2 17_444 2 67.75(2)
Ca1 P1 Ca2 18_554 2 71.02(2)
Ca1 P1 Ca2 16_544 2 139.54(6)
Ca2 P1 Ca2 3 2 119.921(3)
Ca2 P1 Ca2 . 2 119.920(3)
O22 P2 O21 . . 110.87(18)
O22 P2 O24 . . 108.32(19)
O21 P2 O24 . . 112.36(19)
O22 P2 O23 . . 114.60(17)
O21 P2 O23 . . 106.16(17)
O24 P2 O23 . . 104.44(17)
O22 P2 Ca2 . 11_454 134.66(12)
O21 P2 Ca2 . 11_454 114.42(13)
O24 P2 Ca2 . 11_454 51.45(12)
O23 P2 Ca2 . 11_454 53.89(11)
O22 P2 Ca1 . 2 134.03(14)
O21 P2 Ca1 . 2 59.19(13)
O24 P2 Ca1 . 2 116.91(12)
O23 P2 Ca1 . 2 47.18(11)
Ca2 P2 Ca1 11_454 2 74.69(3)
O22 P2 Ca2 . 10_554 64.77(14)
O21 P2 Ca2 . 10_554 129.65(13)
O23 P2 Ca2 . 10_554 121.44(11)
Ca2 P2 Ca2 11_454 10_554 84.48(4)
Ca1 P2 Ca2 2 10_554 158.85(4)
O22 P2 K1 . . 72.24(14)
O21 P2 K1 . . 49.32(13)
O24 P2 K1 . . 156.24(14)
O23 P2 K1 . . 96.31(12)
Ca2 P2 K1 11_454 . 144.10(4)
Ca1 P2 K1 2 . 69.80(3)
Ca2 P2 K1 10_554 . 131.25(4)
O22 P2 Ca5 . . 120.37(14)
O21 P2 Ca5 . . 81.07(13)
O23 P2 Ca5 . . 117.09(12)
Ca2 P2 Ca5 11_454 . 66.13(3)
Ca1 P2 Ca5 2 . 103.07(3)
Ca2 P2 Ca5 10_554 . 64.12(3)
K1 P2 Ca5 . . 127.03(6)
O33 P3 O32 . . 108.17(17)
O33 P3 O34 . . 113.87(17)
O32 P3 O34 . . 107.76(16)
O33 P3 O31 . . 107.52(19)
O32 P3 O31 . . 111.88(18)
O34 P3 O31 . . 107.73(17)
O33 P3 Ca1 . . 114.71(14)
O32 P3 Ca1 . . 58.43(11)
O34 P3 Ca1 . . 51.44(11)
O31 P3 Ca1 . . 137.60(13)
O33 P3 Ca1 . 3_665 54.51(12)
O32 P3 Ca1 . 3_665 53.67(12)
O34 P3 Ca1 . 3_665 128.03(12)
O31 P3 Ca1 . 3_665 124.22(12)
Ca1 P3 Ca1 . 3_665 85.28(4)
O33 P3 Ca3 . . 128.36(12)
O32 P3 Ca3 . . 122.74(13)
O34 P3 Ca3 . . 60.25(11)
O31 P3 Ca3 . . 47.56(11)
Ca1 P3 Ca3 . . 99.67(3)
Ca1 P3 Ca3 3_665 . 170.91(5)
O33 P3 Ca3 . 2_665 60.58(13)
O32 P3 Ca3 . 2_665 115.06(11)
O34 P3 Ca3 . 2_665 136.32(12)
O31 P3 Ca3 . 2_665 48.32(12)
Ca1 P3 Ca3 . 2_665 171.44(5)
Ca1 P3 Ca3 3_665 2_665 86.24(3)
Ca3 P3 Ca3 . 2_665 88.59(4)
O33 P3 Ca5 . . 122.73(13)
O32 P3 Ca5 . . 77.38(12)
O34 P3 Ca5 . . 118.14(12)
Ca1 P3 Ca5 . . 115.54(5)
Ca1 P3 Ca5 3_665 . 105.00(4)
Ca3 P3 Ca5 . . 66.02(3)
Ca3 P3 Ca5 2_665 . 65.75(3)
P1 O11 Ca1 . 17_444 105.01(12)
P1 O11 Ca1 . 18_554 105.01(12)
Ca1 O11 Ca1 17_444 18_554 113.54(10)
P1 O11 Ca1 . 16_544 105.01(12)
Ca1 O11 Ca1 17_444 16_544 113.54(10)
Ca1 O11 Ca1 18_554 16_544 113.54(10)
P1 O12 Ca3 . . 142.21(18)
P1 O12 Ca2 . 2 122.88(17)
Ca3 O12 Ca2 . 2 93.46(9)
P1 O12 Ca1 . 18_554 84.49(14)
Ca3 O12 Ca1 . 18_554 84.13(10)
Ca2 O12 Ca1 2 18_554 92.08(10)
P1 O12 K1 . . 80.35(13)
Ca3 O12 K1 . . 93.28(11)
Ca2 O12 K1 2 . 116.33(13)
Ca1 O12 K1 18_554 . 151.59(11)
P2 O21 Ca3 . . 141.34(19)
P2 O21 K1 . . 104.57(17)
Ca3 O21 K1 . . 104.19(13)
P2 O21 Ca1 . 2 91.78(15)
Ca3 O21 Ca1 . 2 114.23(13)
K1 O21 Ca1 . 2 88.58(10)
P2 O22 Ca3 . 12_554 138.58(18)
P2 O22 Ca1 . . 127.37(17)
Ca3 O22 Ca1 12_554 . 92.46(10)
P2 O22 Ca2 . 10_554 87.61(15)
Ca3 O22 Ca2 12_554 10_554 80.82(10)
Ca1 O22 Ca2 . 10_554 89.96(10)
P2 O22 K1 . . 81.10(13)
Ca3 O22 K1 12_554 . 122.65(12)
Ca1 O22 K1 . . 78.65(9)
Ca2 O22 K1 10_554 . 153.90(12)
P2 O23 Ca3 . 11_454 142.60(17)
P2 O23 Ca1 . 2 104.54(14)
Ca3 O23 Ca1 11_454 2 99.91(11)
P2 O23 Ca2 . 11_454 96.44(14)
Ca3 O23 Ca2 11_454 11_454 106.16(12)
Ca1 O23 Ca2 2 11_454 101.16(11)
P2 O24 Ca5 . . 127.6(2)
P2 O24 Ca2 . 10_554 110.38(17)
Ca5 O24 Ca2 . 10_554 99.48(11)
P2 O24 Ca2 . 11_454 99.10(14)
Ca5 O24 Ca2 . 11_454 98.54(12)
Ca2 O24 Ca2 10_554 11_454 123.71(16)
P3 O31 Ca5 . . 122.76(18)
P3 O31 Ca3 . . 104.13(14)
Ca5 O31 Ca3 . . 99.11(12)
P3 O31 Ca3 . 2_665 103.53(15)
Ca5 O31 Ca3 . 2_665 97.89(11)
Ca3 O31 Ca3 . 2_665 131.95(15)
P3 O32 Ca2 . 10_554 150.17(19)
P3 O32 Ca1 . 3_665 97.23(14)
Ca2 O32 Ca1 10_554 3_665 100.59(11)
P3 O32 Ca1 . . 91.24(13)
Ca2 O32 Ca1 10_554 . 105.10(11)
Ca1 O32 Ca1 3_665 . 109.06(12)
P3 O33 Ca2 . 3_665 155.63(19)
P3 O33 Ca1 . 3_665 96.36(14)
Ca2 O33 Ca1 3_665 3_665 107.30(12)
P3 O33 Ca3 . 2_665 90.57(15)
Ca2 O33 Ca3 3_665 2_665 87.73(11)
Ca1 O33 Ca3 3_665 2_665 107.86(12)
P3 O34 Ca1 . . 98.48(14)
P3 O34 Ca2 . . 128.31(17)
Ca1 O34 Ca2 . . 109.98(11)
P3 O34 Ca3 . . 90.53(13)
Ca1 O34 Ca3 . . 133.95(13)
Ca2 O34 Ca3 . . 98.59(10)

loop_
_geom_bond_atom_site_label_1
_geom_bond_atom_site_label_2
_geom_bond_site_symmetry_2
_geom_bond_distance
_geom_bond_publ_flag
Ca1 O23 3 2.393(3) y
Ca1 O34 . 2.396(3) y
Ca1 O11 10_554 2.4914(16) y
Ca1 O32 2_655 2.535(3) y
Ca1 O33 2_655 2.558(3) y
Ca1 O32 . 2.582(3) y
Ca1 O22 . 2.597(3) y
Ca1 O21 3 2.713(3) y
Ca1 O12 12_554 2.999(4) y
Ca1 P3 . 3.0302(14) ?
Ca1 P3 2_655 3.1224(13) ?
Ca1 P2 3 3.1577(13) ?
Ca2 O33 2_655 2.329(3) y
Ca2 O32 16_544 2.399(3) y
Ca2 O34 . 2.413(3) y
Ca2 O24 16_544 2.425(3) y
Ca2 O24 17_554 2.457(3) y
Ca2 O12 3 2.473(3) y
Ca2 O23 17_554 2.522(3) y
Ca2 O22 16_544 2.986(4) y
Ca2 P2 17_554 3.1024(12) ?
Ca2 P2 16_544 3.2984(13) ?
Ca2 Ca3 3 3.5417(10) ?
Ca2 P1 . 3.5574(8) ?
Ca3 O23 17_554 2.361(3) y
Ca3 O12 . 2.390(3) y
Ca3 O31 . 2.393(3) y
Ca3 O21 . 2.405(3) y
Ca3 O31 3_565 2.435(3) y
Ca3 O22 18_554 2.440(3) y
Ca3 O34 . 2.731(3) y
Ca3 O33 3_565 2.762(3) y
Ca3 P3 . 3.1451(13) ?
Ca3 P3 3_565 3.1701(14) ?
Ca3 Ca2 2 3.5417(10) ?
Ca3 Ca5 . 3.5474(13) ?
Ca5 O24 3_565 2.239(4) ?
Ca5 O24 . 2.239(4) y
Ca5 O24 2_665 2.239(4) ?
Ca5 O31 . 2.267(4) y
Ca5 O31 3_565 2.267(4) ?
Ca5 O31 2_665 2.267(4) ?
Ca5 P3 2_665 3.3585(12) ?
Ca5 P3 3_565 3.3585(12) ?
Ca5 P3 . 3.3586(12) ?
Ca5 P2 3_565 3.4082(12) ?
Ca5 P2 . 3.4083(12) ?
Ca5 P2 2_665 3.4083(12) ?
K1 O21 . 2.641(3) y
K1 O21 2 2.641(3) ?
K1 O21 3 2.641(3) ?
K1 O12 . 3.054(4) y
K1 O12 2 3.054(4) ?
K1 O12 3 3.054(4) ?
K1 P1 . 3.183(3) ?
K1 O22 3 3.250(4) ?
K1 O22 2 3.250(4) ?
K1 O22 . 3.250(4) y
K1 P2 . 3.3711(15) ?
K1 P2 2 3.3712(15) ?
P1 O11 . 1.524(5) y
P1 O12 2 1.545(3) ?
P1 O12 . 1.545(3) y
P1 O12 3 1.545(3) ?
P1 Ca1 17_444 3.2396(16) ?
P1 Ca1 18_554 3.2396(16) ?
P1 Ca1 16_544 3.2397(16) ?
P1 Ca2 3 3.5574(8) ?
P1 Ca2 2 3.5574(8) ?
P2 O21 . 1.533(3) y
P2 O22 . 1.531(3) y
P2 O23 . 1.546(3) y
P2 O24 . 1.545(3) y
P2 Ca2 11_454 3.1024(12) ?
P2 Ca1 2 3.1577(13) ?
P2 Ca2 10_554 3.2983(13) ?
P3 O31 . 1.538(3) y
P3 O32 . 1.531(3) y
P3 O33 . 1.530(3) y
P3 O34 . 1.536(3) y
P3 Ca1 3_665 3.1224(13) ?
P3 Ca3 2_665 3.1703(14) ?
O11 Ca1 17_444 2.4914(16) ?
O11 Ca1 18_554 2.4914(16) ?
O11 Ca1 16_544 2.4915(16) ?
O12 Ca2 2 2.473(3) ?
O12 Ca1 18_554 2.999(4) ?
O21 Ca1 2 2.713(3) ?
O22 Ca3 12_554 2.440(3) ?
O22 Ca2 10_554 2.986(4) ?
O23 Ca3 11_454 2.361(3) ?
O23 Ca1 2 2.393(3) ?
O23 Ca2 11_454 2.522(3) ?
O24 Ca2 10_554 2.425(3) ?
O24 Ca2 11_454 2.457(3) ?
O31 Ca3 2_665 2.435(3) ?
O32 Ca2 10_554 2.399(3) ?
O32 Ca1 3_665 2.536(3) ?
O33 Ca2 3_665 2.329(3) ?
O33 Ca1 3_665 2.558(3) ?
O33 Ca3 2_665 2.762(3) ?
